data_1001269
loop_
_publ_author_name
'Gasperin, M'

_publ_section_title
;
Syntheses and Structure of a New Titanoniobate: The
Trititanotetraniobate of Dibarium, Ba~2~ Ti~3~ Nb~4~
O~18~
;
_journal_coden_ASTM ACSCEE
_journal_name_full 'Acta Crystallographica C (39,1983-)'
_journal_page_first 9
_journal_page_last 11
_journal_volume 40
_journal_year 1984
_chemical_formula_structural 'Ba2 Ti3 Nb4 O18'
_chemical_formula_sum 'Ba2 Nb4 O18 Ti3'
_chemical_name_systematic 'Dibarium trititanium tetraniobium oxide'
_space_group_IT_number 14
_symmetry_cell_setting monoclinic
_symmetry_Int_Tables_number 14
_symmetry_space_group_name_Hall '-P 2ybc'
_symmetry_space_group_name_H-M 'P 1 21/c 1'
_cell_angle_alpha 90
_cell_angle_beta 111.29(2)
_cell_angle_gamma 90
_cell_formula_units_Z 2
_cell_length_a 10.000(3)
_cell_length_b 9.959(3)
_cell_length_c 7.315(2)
_cell_volume 678.8
_exptl_crystal_density_meas 5.27
_refine_ls_R_factor_all 0.043
_cod_database_code 1001269

loop_
_symmetry_equiv_pos_as_xyz
x,y,z
-x,1/2+y,1/2-z
-x,-y,-z
x,1/2-y,1/2+z

loop_
_atom_site_label
_atom_site_type_symbol
_atom_site_symmetry_multiplicity
_atom_site_Wyckoff_symbol
_atom_site_fract_x
_atom_site_fract_y
_atom_site_fract_z
_atom_site_occupancy
_atom_site_attached_hydrogens
_atom_site_calc_flag
Ba1 Ba2+ 4 e 0.20448(3) 0.08876(3) 0.06374(4) 1. 0 d
Nb1 Nb5+ 4 e 0.10467(7) 0.75127(4) 0.35107(5) 1. 0 d
Ti1 Ti4+ 2 c 0. 0.5 0. 1. 0 d
Nb2 Nb5+ 4 e 0.5182(1) 0.2697(1) 0.5095(1) 0.5 0 d
Ti2 Ti4+ 4 e 0.5182(1) 0.2697(1) 0.5095(1) 0.5 0 d
Nb3 Nb5+ 4 e 0.3795(1) 0.0151(1) 0.6055(1) 0.5 0 d
Ti3 Ti4+ 4 e 0.3795(1) 0.0151(1) 0.6055(1) 0.5 0 d
O1 O2- 4 e 0.4047(4) 0.0907(3) 0.8515(4) 1. 0 d
O2 O2- 4 e 0.5814(3) 0.084(3) 0.6211(4) 1. 0 d
O3 O2- 4 e 0.8074(3) 0.0709(3) 0.4761(4) 1. 0 d
O4 O2- 4 e 0.9843(3) 0.0883(3) 0.2516(5) 1. 0 d
O5 O2- 4 e 0.0697(3) 0.1617(3) 0.6458(4) 1. 0 d
O6 O2- 4 e 0.3237(3) 0.1719(3) 0.4633(4) 1. 0 d
O7 O2- 4 e 0.5096(3) 0.1626(3) 0.2545(4) 1. 0 d
O8 O2- 4 e 0.7001(3) 0.1740(3) 0.0459(5) 1. 0 d
O9 O2- 4 e 0.8990(4) 0.1688(3) 0.8755(4) 1. 0 d

loop_
_atom_type_symbol
_atom_type_oxidation_number
Ba2+ 2.000
Nb5+ 5.000
Ti4+ 4.000
O2- -2.000
